data_7234779
loop_
_publ_author_name
'Christian Ruzie'
'Jolanta Karpinska'
'Anne Laurent'
'Lionel Sanguinet'
'Simon Hunter'
'Thomas D. Anthopoulos'
'Vincent Lemaur'
'Jerome Cornil'
'Alan R. Kennedy'
'Oliver Fenwick'
'Paolo Samori'
'Guillaume Schweicher'
'Basab Chattopadhyay'
'Yves Henri Geerts'

_publ_section_title
;
 Design, synthesis, chemical stability, packing, cyclic voltammetry,
 ionisation potential, and charge transport of
 [1]benzothieno[3,2-b][1]benzothiophene derivatives
;
_journal_name_full 'Journal of Materials Chemistry C'
_journal_page_first 4863
_journal_page_last 4879
_journal_paper_doi 10.1039/C6TC01409G
_journal_volume 4
_journal_year 2016
_chemical_formula_sum 'C28 H36 O4 S4'
_chemical_formula_weight 564.81
_space_group_IT_number 15
_space_group_name_Hall '-C 2yc'
_space_group_name_H-M_alt 'C 1 2/c 1'
_symmetry_cell_setting monoclinic
_symmetry_space_group_name_H-M 'C 1 2/c 1'
_atom_sites_solution_hydrogens geom
_atom_sites_solution_primary direct
_atom_sites_solution_secondary difmap
_cell_angle_alpha 90.00
_cell_angle_beta 96.310(5)
_cell_angle_gamma 90.00
_cell_formula_units_Z 4
_cell_length_a 49.296(2)
_cell_length_b 5.4166(3)
_cell_length_c 10.2355(6)
_cell_measurement_reflns_used 5370
_cell_measurement_temperature 123(2)
_cell_measurement_theta_max 73.2595
_cell_measurement_theta_min 4.3423
_cell_volume 2716.5(2)
_computing_cell_refinement CrysalisPro
_computing_data_collection CrysalisPro
_computing_data_reduction CrysalisPro
_computing_publication_material SHELXL
_computing_structure_refinement 'SHELXL-97 (Sheldrick, 2008)'
_computing_structure_solution SHELXS
_diffrn_ambient_temperature 123(2)
_diffrn_measured_fraction_theta_full 0.998
_diffrn_measured_fraction_theta_max 0.986
_diffrn_measurement_device_type 'Oxford Diffraction Gemini S'
_diffrn_measurement_method 'omega scans'
_diffrn_radiation_monochromator graphite
_diffrn_radiation_source 'fine-focus sealed tube'
_diffrn_radiation_type CuK\a
_diffrn_radiation_wavelength 1.54180
_diffrn_reflns_av_R_equivalents 0.0299
_diffrn_reflns_av_sigmaI/netI 0.0250
_diffrn_reflns_limit_h_max 60
_diffrn_reflns_limit_h_min -60
_diffrn_reflns_limit_k_max 6
_diffrn_reflns_limit_k_min -4
_diffrn_reflns_limit_l_max 12
_diffrn_reflns_limit_l_min -12
_diffrn_reflns_number 9911
_diffrn_reflns_theta_full 70.00
_diffrn_reflns_theta_max 73.42
_diffrn_reflns_theta_min 5.42
_exptl_absorpt_coefficient_mu 3.480
_exptl_absorpt_correction_T_max 1.00000
_exptl_absorpt_correction_T_min 0.68746
_exptl_absorpt_correction_type multi-scan
_exptl_absorpt_process_details
;
CrysAlisPro, Agilent Technologies,
Version 1.171.34.46 (release 25-11-2010 CrysAlis171 .NET)
(compiled Nov 25 2010,17:55:46)
Empirical absorption correction using spherical harmonics,
 implemented in SCALE3 ABSPACK scaling algorithm.
;
_exptl_crystal_colour colourless
_exptl_crystal_density_diffrn 1.381
_exptl_crystal_density_method 'not measured'
_exptl_crystal_description 'flat needle'
_exptl_crystal_F_000 1200
_exptl_crystal_size_max 0.3
_exptl_crystal_size_mid 0.10
_exptl_crystal_size_min 0.03
_refine_diff_density_max 0.526
_refine_diff_density_min -0.240
_refine_diff_density_rms 0.059
_refine_ls_extinction_method none
_refine_ls_goodness_of_fit_ref 1.041
_refine_ls_hydrogen_treatment constr
_refine_ls_matrix_type full
_refine_ls_number_parameters 165
_refine_ls_number_reflns 2706
_refine_ls_number_restraints 0
_refine_ls_restrained_S_all 1.041
_refine_ls_R_factor_all 0.0360
_refine_ls_R_factor_gt 0.0333
_refine_ls_shift/su_max 0.001
_refine_ls_shift/su_mean 0.000
_refine_ls_structure_factor_coef Fsqd
_refine_ls_weighting_details 'calc w=1/[\s^2^(Fo^2^)+(0.0528P)^2^+2.4207P] where P=(Fo^2^+2Fc^2^)/3'
_refine_ls_weighting_scheme calc
_refine_ls_wR_factor_gt 0.0879
_refine_ls_wR_factor_ref 0.0912
_reflns_number_gt 2517
_reflns_number_total 2706
_reflns_threshold_expression I>2\s(I)
_cod_data_source_file J-Mater-Chem-C-2016-4-4863.cif
_cod_data_source_block newc
_cod_original_sg_symbol_H-M C2/c
_cod_database_code 7234779

loop_
_symmetry_equiv_pos_as_xyz
'x, y, z'
'-x, y, -z+1/2'
'x+1/2, y+1/2, z'
'-x+1/2, y+1/2, -z+1/2'
'-x, -y, -z'
'x, -y, z-1/2'
'-x+1/2, -y+1/2, -z'
'x+1/2, -y+1/2, z-1/2'

loop_
_atom_site_label
_atom_site_type_symbol
_atom_site_fract_x
_atom_site_fract_y
_atom_site_fract_z
_atom_site_U_iso_or_equiv
_atom_site_adp_type
_atom_site_occupancy
_atom_site_symmetry_multiplicity
_atom_site_calc_flag
_atom_site_refinement_flags
_atom_site_disorder_assembly
_atom_site_disorder_group
S1 S 0.222588(7) 0.54048(7) 0.02054(4) 0.01906(12) Uani 1 1 d . . .
S2 S 0.353949(8) 0.20571(7) 0.39166(4) 0.02074(12) Uani 1 1 d . . .
O1 O 0.35824(2) -0.0589(2) 0.38879(12) 0.0269(3) Uani 1 1 d . . .
O2 O 0.35080(3) 0.3216(2) 0.51617(11) 0.0281(3) Uani 1 1 d . . .
C1 C 0.25096(3) 0.3492(3) 0.04179(15) 0.0178(3) Uani 1 1 d . . .
C2 C 0.27553(3) 0.3542(3) 0.13034(15) 0.0179(3) Uani 1 1 d . . .
C3 C 0.28457(3) 0.5235(3) 0.22990(15) 0.0198(3) Uani 1 1 d . . .
H3 H 0.2739 0.6648 0.2448 0.024 Uiso 1 1 calc R . .
C4 C 0.30907(3) 0.4822(3) 0.30568(15) 0.0201(3) Uani 1 1 d . . .
H4 H 0.3155 0.5955 0.3730 0.024 Uiso 1 1 calc R . .
C5 C 0.32448(3) 0.2719(3) 0.28276(15) 0.0192(3) Uani 1 1 d . . .
C6 C 0.31663(3) 0.1038(3) 0.18347(15) 0.0192(3) Uani 1 1 d . . .
H6 H 0.3276 -0.0356 0.1684 0.023 Uiso 1 1 calc R . .
C7 C 0.29204(3) 0.1487(3) 0.10710(15) 0.0184(3) Uani 1 1 d . . .
C8 C 0.38133(3) 0.3535(3) 0.32386(16) 0.0236(3) Uani 1 1 d . . .
H8A H 0.3762 0.5271 0.3035 0.028 Uiso 1 1 calc R . .
H8B H 0.3975 0.3551 0.3905 0.028 Uiso 1 1 calc R . .
C9 C 0.38904(3) 0.2299(3) 0.19973(16) 0.0249(3) Uani 1 1 d . . .
H9A H 0.3740 0.2515 0.1280 0.030 Uiso 1 1 calc R . .
H9B H 0.3916 0.0507 0.2157 0.030 Uiso 1 1 calc R . .
C10 C 0.41531(3) 0.3401(3) 0.15776(17) 0.0257(3) Uani 1 1 d . . .
H10A H 0.4120 0.5141 0.1312 0.031 Uiso 1 1 calc R . .
H10B H 0.4296 0.3384 0.2336 0.031 Uiso 1 1 calc R . .
C11 C 0.42549(3) 0.1980(3) 0.04386(17) 0.0261(4) Uani 1 1 d . . .
H11A H 0.4110 0.1993 -0.0311 0.031 Uiso 1 1 calc R . .
H11B H 0.4286 0.0241 0.0711 0.031 Uiso 1 1 calc R . .
C12 C 0.45180(4) 0.2995(3) -0.00299(17) 0.0283(4) Uani 1 1 d . . .
H12 H 0.4488 0.4772 -0.0270 0.034 Uiso 1 1 calc R . .
C13 C 0.47586(4) 0.2826(5) 0.1044(2) 0.0412(5) Uani 1 1 d . . .
H13A H 0.4782 0.1110 0.1336 0.062 Uiso 1 1 calc R . .
H13B H 0.4723 0.3866 0.1789 0.062 Uiso 1 1 calc R . .
H13C H 0.4925 0.3396 0.0694 0.062 Uiso 1 1 calc R . .
C14 C 0.45840(4) 0.1597(4) -0.1249(2) 0.0372(4) Uani 1 1 d . . .
H14A H 0.4612 -0.0154 -0.1034 0.056 Uiso 1 1 calc R . .
H14B H 0.4751 0.2275 -0.1551 0.056 Uiso 1 1 calc R . .
H14C H 0.4432 0.1772 -0.1946 0.056 Uiso 1 1 calc R . .

loop_
_atom_site_aniso_label
_atom_site_aniso_U_11
_atom_site_aniso_U_22
_atom_site_aniso_U_33
_atom_site_aniso_U_23
_atom_site_aniso_U_13
_atom_site_aniso_U_12
S1 0.0185(2) 0.0169(2) 0.0214(2) -0.00252(13) 0.00023(14) 0.00222(12)
S2 0.0200(2) 0.0212(2) 0.0202(2) 0.00166(13) -0.00154(14) -0.00048(13)
O1 0.0264(6) 0.0230(6) 0.0297(6) 0.0037(5) -0.0044(5) 0.0016(5)
O2 0.0311(6) 0.0319(7) 0.0204(6) 0.0005(5) -0.0006(5) -0.0009(5)
C1 0.0180(7) 0.0155(7) 0.0203(7) 0.0019(6) 0.0044(6) 0.0004(5)
C2 0.0183(7) 0.0163(7) 0.0195(7) 0.0027(6) 0.0045(5) 0.0003(6)
C3 0.0221(7) 0.0163(7) 0.0214(7) 0.0000(6) 0.0043(6) 0.0006(6)
C4 0.0225(8) 0.0179(7) 0.0197(7) -0.0001(6) 0.0024(6) -0.0022(6)
C5 0.0178(7) 0.0201(7) 0.0195(7) 0.0035(6) 0.0009(5) -0.0012(6)
C6 0.0178(7) 0.0184(7) 0.0215(7) 0.0014(6) 0.0030(6) -0.0003(6)
C7 0.0197(7) 0.0164(7) 0.0195(7) 0.0001(6) 0.0042(6) -0.0017(6)
C8 0.0192(7) 0.0252(8) 0.0257(8) -0.0012(6) -0.0007(6) -0.0025(6)
C9 0.0215(8) 0.0275(8) 0.0251(8) -0.0023(6) 0.0001(6) -0.0023(6)
C10 0.0217(8) 0.0287(8) 0.0262(8) -0.0013(7) 0.0007(6) -0.0015(6)
C11 0.0221(8) 0.0297(9) 0.0256(8) -0.0001(7) -0.0009(6) -0.0003(6)
C12 0.0262(8) 0.0333(9) 0.0253(8) 0.0016(7) 0.0022(7) -0.0001(7)
C13 0.0228(9) 0.0668(15) 0.0338(10) 0.0038(9) 0.0014(7) -0.0041(9)
C14 0.0363(10) 0.0436(11) 0.0325(10) -0.0024(8) 0.0081(8) 0.0016(8)

loop_
_atom_type_symbol
_atom_type_description
_atom_type_scat_dispersion_real
_atom_type_scat_dispersion_imag
_atom_type_scat_source
S S 0.3331 0.5567 'International Tables Vol C Tables 4.2.6.8 and 6.1.1.4'
O O 0.0492 0.0322 'International Tables Vol C Tables 4.2.6.8 and 6.1.1.4'
C C 0.0181 0.0091 'International Tables Vol C Tables 4.2.6.8 and 6.1.1.4'
H H 0.0000 0.0000 'International Tables Vol C Tables 4.2.6.8 and 6.1.1.4'

loop_
_geom_angle_atom_site_label_1
_geom_angle_atom_site_label_2
_geom_angle_atom_site_label_3
_geom_angle
_geom_angle_site_symmetry_1
_geom_angle_site_symmetry_3
C1 S1 C7 90.24(7) . 7
O2 S2 O1 118.54(7) . .
O2 S2 C5 107.92(7) . .
O1 S2 C5 107.42(7) . .
O2 S2 C8 108.00(8) . .
O1 S2 C8 108.61(8) . .
C5 S2 C8 105.64(7) . .
C1 C1 C2 113.94(17) 7 .
C1 C1 S1 113.01(15) 7 .
C2 C1 S1 133.04(12) . .
C3 C2 C7 119.51(14) . .
C3 C2 C1 130.55(14) . .
C7 C2 C1 109.94(13) . .
C4 C3 C2 119.32(14) . .
C4 C3 H3 120.3 . .
C2 C3 H3 120.3 . .
C3 C4 C5 119.60(14) . .
C3 C4 H4 120.2 . .
C5 C4 H4 120.2 . .
C6 C5 C4 122.86(14) . .
C6 C5 S2 118.20(12) . .
C4 C5 S2 118.79(12) . .
C5 C6 C7 116.93(14) . .
C5 C6 H6 121.5 . .
C7 C6 H6 121.5 . .
C6 C7 C2 121.71(14) . .
C6 C7 S1 125.38(12) . 7
C2 C7 S1 112.86(11) . 7
C9 C8 S2 113.49(11) . .
C9 C8 H8A 108.9 . .
S2 C8 H8A 108.9 . .
C9 C8 H8B 108.9 . .
S2 C8 H8B 108.9 . .
H8A C8 H8B 107.7 . .
C8 C9 C10 111.09(14) . .
C8 C9 H9A 109.4 . .
C10 C9 H9A 109.4 . .
C8 C9 H9B 109.4 . .
C10 C9 H9B 109.4 . .
H9A C9 H9B 108.0 . .
C11 C10 C9 112.17(14) . .
C11 C10 H10A 109.2 . .
C9 C10 H10A 109.2 . .
C11 C10 H10B 109.2 . .
C9 C10 H10B 109.2 . .
H10A C10 H10B 107.9 . .
C10 C11 C12 114.74(15) . .
C10 C11 H11A 108.6 . .
C12 C11 H11A 108.6 . .
C10 C11 H11B 108.6 . .
C12 C11 H11B 108.6 . .
H11A C11 H11B 107.6 . .
C14 C12 C13 109.88(16) . .
C14 C12 C11 109.99(15) . .
C13 C12 C11 111.72(14) . .
C14 C12 H12 108.4 . .
C13 C12 H12 108.4 . .
C11 C12 H12 108.4 . .
C12 C13 H13A 109.5 . .
C12 C13 H13B 109.5 . .
H13A C13 H13B 109.5 . .
C12 C13 H13C 109.5 . .
H13A C13 H13C 109.5 . .
H13B C13 H13C 109.5 . .
C12 C14 H14A 109.5 . .
C12 C14 H14B 109.5 . .
H14A C14 H14B 109.5 . .
C12 C14 H14C 109.5 . .
H14A C14 H14C 109.5 . .
H14B C14 H14C 109.5 . .

loop_
_geom_bond_atom_site_label_1
_geom_bond_atom_site_label_2
_geom_bond_distance
_geom_bond_site_symmetry_2
S1 C1 1.7349(15) .
S1 C7 1.7521(15) 7
S2 O2 1.4443(12) .
S2 O1 1.4497(12) .
S2 C5 1.7678(16) .
S2 C8 1.7749(16) .
C1 C1 1.370(3) 7
C1 C2 1.431(2) .
C2 C3 1.406(2) .
C2 C7 1.414(2) .
C3 C4 1.380(2) .
C3 H3 0.9500 .
C4 C5 1.403(2) .
C4 H4 0.9500 .
C5 C6 1.387(2) .
C6 C7 1.390(2) .
C6 H6 0.9500 .
C7 S1 1.7521(15) 7
C8 C9 1.521(2) .
C8 H8A 0.9900 .
C8 H8B 0.9900 .
C9 C10 1.530(2) .
C9 H9A 0.9900 .
C9 H9B 0.9900 .
C10 C11 1.527(2) .
C10 H10A 0.9900 .
C10 H10B 0.9900 .
C11 C12 1.533(2) .
C11 H11A 0.9900 .
C11 H11B 0.9900 .
C12 C14 1.525(3) .
C12 C13 1.528(2) .
C12 H12 1.0000 .
C13 H13A 0.9800 .
C13 H13B 0.9800 .
C13 H13C 0.9800 .
C14 H14A 0.9800 .
C14 H14B 0.9800 .
C14 H14C 0.9800 .

loop_
_geom_torsion_atom_site_label_1
_geom_torsion_atom_site_label_2
_geom_torsion_atom_site_label_3
_geom_torsion_atom_site_label_4
_geom_torsion
_geom_torsion_site_symmetry_1
_geom_torsion_site_symmetry_2
_geom_torsion_site_symmetry_3
_geom_torsion_site_symmetry_4
C7 S1 C1 C1 -1.16(16) 7 . . 7
C7 S1 C1 C2 -179.63(16) 7 . . .
C1 C1 C2 C3 -179.15(17) 7 . . .
S1 C1 C2 C3 -0.7(3) . . . .
C1 C1 C2 C7 0.6(2) 7 . . .
S1 C1 C2 C7 179.04(12) . . . .
C7 C2 C3 C4 -1.8(2) . . . .
C1 C2 C3 C4 177.90(15) . . . .
C2 C3 C4 C5 -0.3(2) . . . .
C3 C4 C5 C6 2.0(2) . . . .
C3 C4 C5 S2 -173.49(12) . . . .
O2 S2 C5 C6 -151.63(12) . . . .
O1 S2 C5 C6 -22.74(14) . . . .
C8 S2 C5 C6 93.05(13) . . . .
O2 S2 C5 C4 24.08(14) . . . .
O1 S2 C5 C4 152.97(12) . . . .
C8 S2 C5 C4 -91.24(14) . . . .
C4 C5 C6 C7 -1.4(2) . . . .
S2 C5 C6 C7 174.13(11) . . . .
C5 C6 C7 C2 -0.8(2) . . . .
C5 C6 C7 S1 -178.17(11) . . . 7
C3 C2 C7 C6 2.4(2) . . . .
C1 C2 C7 C6 -177.31(13) . . . .
C3 C2 C7 S1 -179.93(11) . . . 7
C1 C2 C7 S1 0.31(16) . . . 7
O2 S2 C8 C9 173.32(11) . . . .
O1 S2 C8 C9 43.57(14) . . . .
C5 S2 C8 C9 -71.40(13) . . . .
S2 C8 C9 C10 -171.36(12) . . . .
C8 C9 C10 C11 172.74(14) . . . .
C9 C10 C11 C12 179.96(14) . . . .
C10 C11 C12 C14 -174.41(15) . . . .
C10 C11 C12 C13 63.3(2) . . . .
